data_4318763
loop_
_publ_author_name
'Kazushi Shiren'
'Koji Tanaka'

_publ_contact_author_address
;
Institute for Molecular Science
38 Nishigonaka
Myodaiji
Okazaki
Aichi 444-8585
JAPAN
;
_publ_contact_author_email ' ktanaka@ims.ac.jp '
_publ_contact_author_fax ' +81-564-55-5245 '
_publ_contact_author_name ' Koji Tanaka'
_publ_contact_author_phone ' +81-564-55-7241 '
_publ_section_title
;
 Acid-Base Equilibrium of Aqua-Chromium-Dioxolene Complexes Aimed at
 Formation of Oxo-Chromium Complexes
;
_journal_name_full 'Inorganic Chemistry'
_journal_page_first 5912
_journal_page_last 5919
_journal_paper_doi 10.1021/ic020308m
_journal_volume 41
_journal_year 2002
_chemical_formula_sum 'C44 H59 Cl Cr N3 O10'
_chemical_formula_weight 877.41
_space_group_IT_number 14
_symmetry_cell_setting monoclinic
_symmetry_Int_Tables_number 14
_symmetry_space_group_name_Hall '-P 2yab'
_symmetry_space_group_name_H-M 'P 1 21/a 1'
_cell_angle_alpha 90
_cell_angle_beta 100.984(4)
_cell_angle_gamma 90
_cell_formula_units_Z 4
_cell_length_a 12.106(4)
_cell_length_b 15.625(5)
_cell_length_c 24.315(8)
_cell_measurement_reflns_used 10684
_cell_measurement_temperature 173.1
_cell_measurement_theta_max 27.5
_cell_measurement_theta_min 3.1
_cell_volume 4515(3)
_computing_cell_refinement CRYSTALCLEAR
_computing_data_collection CRYSTALCLEAR
_computing_data_reduction 'teXsan Ver. 1.11'
_computing_publication_material 'teXsan Ver. 1.11'
_computing_structure_refinement 'teXsan Ver. 1.10'
_computing_structure_solution 'DIRDIF94 (PATTY)'
_diffrn_detector_area_resol_mean 14.62
_diffrn_measured_fraction_theta_full 0.9740
_diffrn_measured_fraction_theta_max 0.9740
_diffrn_measurement_device_type 'Rigaku/MSC Mercury CCD'
_diffrn_measurement_method \w
_diffrn_radiation_type 'Mo K\a'
_diffrn_radiation_wavelength 0.7107
_diffrn_reflns_av_R_equivalents 0.049
_diffrn_reflns_limit_h_max 15
_diffrn_reflns_limit_h_min -15
_diffrn_reflns_limit_k_max 20
_diffrn_reflns_limit_k_min -18
_diffrn_reflns_limit_l_max 30
_diffrn_reflns_limit_l_min -31
_diffrn_reflns_number 340
_diffrn_reflns_theta_full 27.48
_diffrn_reflns_theta_max 27.48
_exptl_absorpt_coefficient_mu 0.371
_exptl_absorpt_correction_type none
_exptl_crystal_colour Brown
_exptl_crystal_density_diffrn 1.291
_exptl_crystal_density_method 'not measured'
_exptl_crystal_description Plate
_exptl_crystal_size_max 0.50
_exptl_crystal_size_mid 0.25
_exptl_crystal_size_min 0.15
_refine_diff_density_max 0.75
_refine_diff_density_min -0.61
_refine_ls_extinction_method none
_refine_ls_goodness_of_fit_ref 1.700
_refine_ls_hydrogen_treatment noref
_refine_ls_number_parameters 532
_refine_ls_number_reflns 10088
_refine_ls_R_factor_gt 0.0824
_refine_ls_shift/su_max 0.0009
_refine_ls_structure_factor_coef Fsqd
_refine_ls_weighting_details 'w = 1/[\s^2^(Fo^2^) + (0.05900(Max(Fo^2^,0) + 2Fc^2^)/3)^2^]'
_refine_ls_weighting_scheme calc
_refine_ls_wR_factor_ref 0.1657
_reflns_number_gt 8977
_reflns_number_total 10088
_reflns_threshold_expression F^2^>2.0\s(F^2^)
_cod_data_source_file ic020308m_1.cif
_cod_data_source_block '_[Cr(OH2)(3,5-Bu2Cat)(trpy)]ClO4.H23,5-Bu2Cat.CH3OH'
_cod_original_cell_volume 4514(2)
_cod_original_formula_sum 'C44 H59 Cl Cr N3 O10 '
_cod_database_code 4318763

loop_
_symmetry_equiv_pos_as_xyz
x,y,z
1/2-x,1/2+y,-z
-x,-y,-z
1/2+x,1/2-y,z

loop_
_atom_site_label
_atom_site_type_symbol
_atom_site_fract_x
_atom_site_fract_y
_atom_site_fract_z
_atom_site_U_iso_or_equiv
_atom_site_adp_type
_atom_site_occupancy
_atom_site_calc_flag
_atom_site_refinement_flags
_atom_site_disorder_assembly
_atom_site_disorder_group
Cr1 Cr 0.19137(3) 0.09413(3) 0.34639(2) 0.0166(1) Uani 1.00 d . . .
Cl1 Cl 0.28547(6) 0.08210(5) 0.55320(3) 0.0325(2) Uani 1.00 d . . .
O1 O 0.1191(2) 0.0725(1) 0.41398(8) 0.0273(5) Uani 1.00 d . . .
O2 O 0.2218(2) -0.0239(1) 0.33835(8) 0.0227(5) Uani 1.00 d . . .
O3 O 0.2585(1) 0.1095(1) 0.28102(7) 0.0191(5) Uani 1.00 d . . .
O4 O 0.2512(2) 0.0118(2) 0.5155(1) 0.0573(8) Uani 1.00 d . . .
O5 O 0.4037(2) 0.0774(2) 0.5724(1) 0.0600(9) Uani 1.00 d . . .
O6 O 0.2547(3) 0.1599(2) 0.5240(1) 0.076(1) Uani 1.00 d . . .
O7 O 0.2311(2) 0.0751(2) 0.6002(1) 0.0493(8) Uani 1.00 d . . .
O8 O 0.1305(2) 0.2011(1) 0.20355(8) 0.0230(5) Uani 1.00 d . . .
O9 O -0.0273(2) 0.2929(1) 0.14277(9) 0.0297(5) Uani 1.00 d . . .
O10 O -0.0014(3) -0.0656(2) 0.4028(1) 0.073(1) Uani 1.00 d . . .
N1 N 0.3377(2) 0.1367(1) 0.39837(9) 0.0200(6) Uani 1.00 d . . .
N2 N 0.1646(2) 0.2212(1) 0.34801(9) 0.0194(5) Uani 1.00 d . . .
N3 N 0.0287(2) 0.1047(1) 0.30011(9) 0.0208(6) Uani 1.00 d . . .
C1 C 0.2774(2) -0.0397(2) 0.2958(1) 0.0193(6) Uani 1.00 d . . .
C2 C 0.2992(2) 0.0329(2) 0.2651(1) 0.0182(6) Uani 1.00 d . . .
C3 C 0.3559(2) 0.0275(2) 0.2210(1) 0.0204(7) Uani 1.00 d . . .
C4 C 0.3949(2) -0.0521(2) 0.2061(1) 0.0212(7) Uani 1.00 d . . .
C5 C 0.3715(2) -0.1237(2) 0.2364(1) 0.0234(7) Uani 1.00 d . . .
C6 C 0.3126(2) -0.1202(2) 0.2810(1) 0.0213(7) Uani 1.00 d . . .
C7 C 0.4638(3) -0.0569(2) 0.1594(1) 0.0288(8) Uani 1.00 d . . .
C8 C 0.4034(3) -0.0106(2) 0.1070(1) 0.0411(10) Uani 1.00 d . . .
C9 C 0.5773(3) -0.0132(3) 0.1807(2) 0.050(1) Uani 1.00 d . . .
C10 C 0.4858(3) -0.1485(2) 0.1432(2) 0.050(1) Uani 1.00 d . . .
C11 C 0.2883(2) -0.2011(2) 0.3124(1) 0.0267(7) Uani 1.00 d . . .
C12 C 0.3316(3) -0.2830(2) 0.2885(2) 0.0402(9) Uani 1.00 d . . .
C13 C 0.3444(3) -0.1933(2) 0.3743(1) 0.0392(9) Uani 1.00 d . . .
C14 C 0.1598(3) -0.2113(2) 0.3067(1) 0.0329(8) Uani 1.00 d . . .
C15 C 0.4218(2) 0.0873(2) 0.4246(1) 0.0266(7) Uani 1.00 d . . .
C16 C 0.5174(2) 0.1216(2) 0.4578(1) 0.0318(8) Uani 1.00 d . . .
C17 C 0.5286(2) 0.2090(2) 0.4628(1) 0.0346(8) Uani 1.00 d . . .
C18 C 0.4423(2) 0.2610(2) 0.4352(1) 0.0296(8) Uani 1.00 d . . .
C19 C 0.3467(2) 0.2231(2) 0.4040(1) 0.0222(7) Uani 1.00 d . . .
C20 C 0.2474(2) 0.2720(2) 0.3745(1) 0.0220(7) Uani 1.00 d . . .
C21 C 0.2349(3) 0.3606(2) 0.3725(1) 0.0293(8) Uani 1.00 d . . .
C22 C 0.1359(3) 0.3943(2) 0.3421(1) 0.0320(8) Uani 1.00 d . . .
C23 C 0.0509(2) 0.3413(2) 0.3149(1) 0.0281(8) Uani 1.00 d . . .
C24 C 0.0674(2) 0.2529(2) 0.3185(1) 0.0222(7) Uani 1.00 d . . .
C25 C -0.0108(2) 0.1860(2) 0.2919(1) 0.0219(7) Uani 1.00 d . . .
C26 C -0.1163(2) 0.2029(2) 0.2600(1) 0.0287(8) Uani 1.00 d . . .
C27 C -0.1828(2) 0.1349(2) 0.2366(1) 0.0343(8) Uani 1.00 d . . .
C28 C -0.1432(2) 0.0522(2) 0.2459(1) 0.0346(8) Uani 1.00 d . . .
C29 C -0.0362(2) 0.0396(2) 0.2780(1) 0.0271(7) Uani 1.00 d . . .
C30 C 0.0539(2) 0.1563(2) 0.1648(1) 0.0202(6) Uani 1.00 d . . .
C31 C -0.0298(2) 0.2057(2) 0.1322(1) 0.0214(7) Uani 1.00 d . . .
C32 C -0.1105(2) 0.1684(2) 0.0904(1) 0.0229(7) Uani 1.00 d . . .
C33 C -0.1051(2) 0.0794(2) 0.0850(1) 0.0251(7) Uani 1.00 d . . .
C34 C -0.0233(2) 0.0283(2) 0.1176(1) 0.0232(7) Uani 1.00 d . . .
C35 C 0.0576(2) 0.0680(2) 0.1577(1) 0.0221(7) Uani 1.00 d . . .
C36 C -0.1983(3) 0.2236(2) 0.0518(1) 0.0308(8) Uani 1.00 d . . .
C37 C -0.1371(3) 0.2873(2) 0.0197(1) 0.0428(10) Uani 1.00 d . . .
C38 C -0.2763(3) 0.1693(2) 0.0083(1) 0.048(1) Uani 1.00 d . . .
C39 C -0.2716(3) 0.2722(2) 0.0859(1) 0.0391(9) Uani 1.00 d . . .
C40 C -0.0251(3) -0.0689(2) 0.1094(1) 0.0312(8) Uani 1.00 d . . .
C41 C -0.1285(5) -0.1072(3) 0.1260(3) 0.089(2) Uani 1.00 d . . .
C42 C -0.0314(5) -0.0916(3) 0.0479(2) 0.075(2) Uani 1.00 d . . .
C43 C 0.0795(4) -0.1121(3) 0.1413(3) 0.103(2) Uani 1.00 d . . .
C44 C 0.0607(5) -0.1313(4) 0.4358(2) 0.085(2) Uani 1.00 d . . .
H1 H 0.3685 0.0775 0.2009 0.0245 Uiso 1.00 calc . . .
H2 H 0.3968 -0.1779 0.2263 0.0281 Uiso 1.00 calc . . .
H3 H 0.3891 0.0470 0.1161 0.0493 Uiso 1.00 calc . . .
H4 H 0.4493 -0.0114 0.0793 0.0493 Uiso 1.00 calc . . .
H5 H 0.3341 -0.0386 0.0928 0.0493 Uiso 1.00 calc . . .
H6 H 0.6158 -0.0421 0.2131 0.0597 Uiso 1.00 calc . . .
H7 H 0.6214 -0.0149 0.1523 0.0597 Uiso 1.00 calc . . .
H8 H 0.5651 0.0447 0.1899 0.0597 Uiso 1.00 calc . . .
H9 H 0.4162 -0.1761 0.1291 0.0596 Uiso 1.00 calc . . .
H10 H 0.5307 -0.1482 0.1152 0.0596 Uiso 1.00 calc . . .
H11 H 0.5241 -0.1785 0.1752 0.0596 Uiso 1.00 calc . . .
H12 H 0.3140 -0.3312 0.3091 0.0482 Uiso 1.00 calc . . .
H13 H 0.2967 -0.2892 0.2502 0.0482 Uiso 1.00 calc . . .
H14 H 0.4108 -0.2794 0.2914 0.0482 Uiso 1.00 calc . . .
H15 H 0.3289 -0.2431 0.3939 0.0470 Uiso 1.00 calc . . .
H16 H 0.4234 -0.1873 0.3773 0.0470 Uiso 1.00 calc . . .
H17 H 0.3155 -0.1445 0.3901 0.0470 Uiso 1.00 calc . . .
H18 H 0.1297 -0.1619 0.3212 0.0394 Uiso 1.00 calc . . .
H19 H 0.1263 -0.2180 0.2683 0.0394 Uiso 1.00 calc . . .
H20 H 0.1442 -0.2603 0.3270 0.0394 Uiso 1.00 calc . . .
H21 H 0.4157 0.0269 0.4204 0.0319 Uiso 1.00 calc . . .
H22 H 0.5748 0.0850 0.4769 0.0381 Uiso 1.00 calc . . .
H23 H 0.5942 0.2335 0.4848 0.0415 Uiso 1.00 calc . . .
H24 H 0.4487 0.3215 0.4376 0.0355 Uiso 1.00 calc . . .
H25 H 0.2927 0.3970 0.3915 0.0351 Uiso 1.00 calc . . .
H26 H 0.1262 0.4546 0.3398 0.0383 Uiso 1.00 calc . . .
H27 H -0.0170 0.3646 0.2944 0.0338 Uiso 1.00 calc . . .
H28 H -0.1426 0.2601 0.2544 0.0345 Uiso 1.00 calc . . .
H29 H -0.2550 0.1452 0.2144 0.0412 Uiso 1.00 calc . . .
H30 H -0.1881 0.0049 0.2307 0.0415 Uiso 1.00 calc . . .
H31 H -0.0086 -0.0172 0.2843 0.0325 Uiso 1.00 calc . . .
H32 H -0.1603 0.0523 0.0575 0.0301 Uiso 1.00 calc . . .
H33 H 0.1152 0.0351 0.1801 0.0265 Uiso 1.00 calc . . .
H34 H -0.0878 0.3219 0.0456 0.0513 Uiso 1.00 calc . . .
H35 H -0.0950 0.2567 -0.0031 0.0513 Uiso 1.00 calc . . .
H36 H -0.1908 0.3227 -0.0033 0.0513 Uiso 1.00 calc . . .
H37 H -0.3277 0.2056 -0.0154 0.0572 Uiso 1.00 calc . . .
H38 H -0.2327 0.1384 -0.0136 0.0572 Uiso 1.00 calc . . .
H39 H -0.3169 0.1302 0.0269 0.0572 Uiso 1.00 calc . . .
H40 H -0.2252 0.3066 0.1132 0.0469 Uiso 1.00 calc . . .
H41 H -0.3231 0.3076 0.0617 0.0469 Uiso 1.00 calc . . .
H42 H -0.3120 0.2325 0.1041 0.0469 Uiso 1.00 calc . . .
H43 H -0.1283 -0.0950 0.1642 0.1063 Uiso 1.00 calc . . .
H44 H -0.1940 -0.0834 0.1034 0.1063 Uiso 1.00 calc . . .
H45 H -0.1283 -0.1675 0.1206 0.1063 Uiso 1.00 calc . . .
H46 H -0.0961 -0.0656 0.0260 0.0896 Uiso 1.00 calc . . .
H47 H 0.0341 -0.0713 0.0360 0.0896 Uiso 1.00 calc . . .
H48 H -0.0363 -0.1519 0.0435 0.0896 Uiso 1.00 calc . . .
H49 H 0.0738 -0.1721 0.1353 0.1240 Uiso 1.00 calc . . .
H50 H 0.1437 -0.0909 0.1285 0.1240 Uiso 1.00 calc . . .
H51 H 0.0867 -0.1004 0.1802 0.1240 Uiso 1.00 calc . . .
H52 H 0.0500 -0.1268 0.4734 0.1024 Uiso 1.00 calc . . .
H53 H 0.0351 -0.1856 0.4211 0.1024 Uiso 1.00 calc . . .
H54 H 0.1384 -0.1252 0.4348 0.1024 Uiso 1.00 calc . . .

loop_
_atom_site_aniso_label
_atom_site_aniso_U_11
_atom_site_aniso_U_22
_atom_site_aniso_U_33
_atom_site_aniso_U_12
_atom_site_aniso_U_13
_atom_site_aniso_U_23
Cr1 0.0150(2) 0.0164(2) 0.0173(2) 0.0015(2) 0.0006(2) 0.0008(2)
Cl1 0.0371(4) 0.0345(4) 0.0252(4) 0.0100(3) 0.0044(3) 0.0014(3)
O1 0.025(1) 0.034(1) 0.024(1) 0.0012(8) 0.0069(8) 0.0022(9)
O2 0.0238(10) 0.0200(9) 0.025(1) 0.0017(8) 0.0074(8) 0.0035(8)
O3 0.0228(9) 0.0130(9) 0.0211(9) 0.0017(7) 0.0034(7) 0.0012(7)
O4 0.056(2) 0.061(2) 0.048(2) 0.009(1) -0.010(1) -0.026(1)
O5 0.037(1) 0.074(2) 0.066(2) -0.005(1) 0.003(1) -0.001(2)
O6 0.117(3) 0.058(2) 0.059(2) 0.047(2) 0.033(2) 0.028(2)
O7 0.056(2) 0.057(2) 0.040(1) 0.008(1) 0.022(1) 0.004(1)
O8 0.0253(10) 0.0184(9) 0.0226(10) -0.0041(8) -0.0023(8) -0.0007(8)
O9 0.037(1) 0.0158(9) 0.034(1) 0.0042(8) 0.0010(9) -0.0014(8)
O10 0.064(2) 0.075(2) 0.079(2) -0.030(2) 0.012(2) 0.019(2)
N1 0.017(1) 0.025(1) 0.018(1) 0.0019(9) 0.0021(9) 0.0018(9)
N2 0.019(1) 0.021(1) 0.018(1) 0.0020(9) 0.0040(9) -0.0007(9)
N3 0.018(1) 0.024(1) 0.020(1) 0.0017(9) 0.0015(9) -0.0003(9)
C1 0.015(1) 0.020(1) 0.022(1) -0.0008(10) 0.000(1) 0.003(1)
C2 0.016(1) 0.015(1) 0.021(1) 0.0009(10) -0.002(1) 0.0000(10)
C3 0.020(1) 0.017(1) 0.024(1) -0.004(1) 0.003(1) 0.000(1)
C4 0.018(1) 0.019(1) 0.026(1) -0.002(1) 0.002(1) -0.003(1)
C5 0.022(1) 0.014(1) 0.033(2) 0.002(1) 0.003(1) -0.003(1)
C6 0.017(1) 0.016(1) 0.029(1) -0.0005(10) 0.000(1) 0.005(1)
C7 0.033(2) 0.021(1) 0.035(2) -0.001(1) 0.013(1) -0.004(1)
C8 0.057(2) 0.038(2) 0.030(2) -0.002(2) 0.013(2) -0.004(1)
C9 0.031(2) 0.064(3) 0.059(2) -0.008(2) 0.021(2) -0.015(2)
C10 0.075(3) 0.030(2) 0.054(2) 0.007(2) 0.036(2) -0.003(2)
C11 0.024(1) 0.016(1) 0.039(2) -0.002(1) 0.004(1) 0.006(1)
C12 0.042(2) 0.019(1) 0.063(2) 0.002(1) 0.019(2) 0.009(1)
C13 0.036(2) 0.032(2) 0.047(2) -0.002(1) 0.000(1) 0.019(1)
C14 0.030(2) 0.025(1) 0.044(2) -0.005(1) 0.006(1) 0.006(1)
C15 0.023(1) 0.032(2) 0.025(1) 0.005(1) 0.005(1) 0.004(1)
C16 0.018(1) 0.050(2) 0.026(2) 0.006(1) -0.001(1) 0.000(1)
C17 0.022(1) 0.049(2) 0.031(2) -0.006(1) 0.000(1) -0.009(1)
C18 0.025(1) 0.034(2) 0.029(2) -0.005(1) 0.002(1) -0.005(1)
C19 0.020(1) 0.029(1) 0.019(1) -0.003(1) 0.004(1) -0.002(1)
C20 0.026(1) 0.022(1) 0.019(1) -0.001(1) 0.007(1) -0.003(1)
C21 0.036(2) 0.021(1) 0.030(2) -0.002(1) 0.006(1) -0.004(1)
C22 0.043(2) 0.021(1) 0.033(2) 0.008(1) 0.009(1) -0.001(1)
C23 0.033(2) 0.026(1) 0.025(1) 0.010(1) 0.005(1) 0.004(1)
C24 0.022(1) 0.026(1) 0.019(1) 0.007(1) 0.004(1) 0.001(1)
C25 0.017(1) 0.029(1) 0.019(1) 0.005(1) 0.005(1) 0.002(1)
C26 0.021(1) 0.039(2) 0.026(1) 0.006(1) 0.002(1) 0.003(1)
C27 0.018(1) 0.047(2) 0.035(2) 0.004(1) -0.002(1) -0.002(1)
C28 0.024(2) 0.043(2) 0.035(2) -0.006(1) 0.001(1) -0.007(1)
C29 0.023(1) 0.028(1) 0.029(2) -0.001(1) 0.002(1) -0.002(1)
C30 0.019(1) 0.022(1) 0.019(1) -0.004(1) 0.002(1) 0.000(1)
C31 0.023(1) 0.019(1) 0.022(1) 0.003(1) 0.006(1) 0.001(1)
C32 0.023(1) 0.026(1) 0.019(1) 0.005(1) 0.002(1) -0.002(1)
C33 0.023(1) 0.026(1) 0.023(1) 0.001(1) -0.002(1) -0.007(1)
C34 0.024(1) 0.018(1) 0.027(1) 0.001(1) 0.003(1) -0.003(1)
C35 0.022(1) 0.022(1) 0.022(1) 0.002(1) 0.002(1) 0.003(1)
C36 0.033(2) 0.034(2) 0.022(1) 0.013(1) -0.004(1) -0.004(1)
C37 0.054(2) 0.045(2) 0.029(2) 0.021(2) 0.006(2) 0.008(1)
C38 0.046(2) 0.048(2) 0.038(2) 0.017(2) -0.019(2) -0.006(2)
C39 0.033(2) 0.044(2) 0.038(2) 0.015(1) 0.001(1) -0.002(1)
C40 0.034(2) 0.019(1) 0.039(2) -0.001(1) 0.003(1) -0.004(1)
C41 0.104(4) 0.028(2) 0.154(5) -0.015(2) 0.076(4) -0.020(3)
C42 0.123(4) 0.035(2) 0.066(3) 0.013(2) 0.017(3) -0.015(2)
C43 0.086(3) 0.028(2) 0.161(6) 0.013(2) -0.067(4) -0.017(3)
C44 0.117(4) 0.081(4) 0.053(3) -0.052(3) 0.003(3) 0.010(3)

loop_
_atom_type_symbol
_atom_type_description
_atom_type_scat_dispersion_real
_atom_type_scat_dispersion_imag
_atom_type_scat_source
C C 0.003 0.002
;International Tables for Crystallography
(1992, Vol. C, Tables 4.2.6.8 and 6.1.1.1)
;
H H 0.000 0.000
;International Tables for Crystallography
(1992, Vol. C, Table 6.1.1.2)
;
Cl Cl 0.148 0.159
;International Tables for Crystallography
(1992, Vol. C, Tables 4.2.6.8 and 6.1.1.1)
;
Cr Cr 0.321 0.624
;International Tables for Crystallography
(1992, Vol. C, Tables 4.2.6.8 and 6.1.1.1)
;
N N 0.006 0.003
;International Tables for Crystallography
(1992, Vol. C, Tables 4.2.6.8 and 6.1.1.1)
;
O O 0.011 0.006
;International Tables for Crystallography
(1992, Vol. C, Tables 4.2.6.8 and 6.1.1.1)
;

loop_
_geom_angle_atom_site_label_1
_geom_angle_atom_site_label_2
_geom_angle_atom_site_label_3
_geom_angle
_geom_angle_site_symmetry_1
_geom_angle_site_symmetry_2
_geom_angle_site_symmetry_3
_geom_angle_publ_flag
O1 CR1 O2 92.52(8) . . . yes
O1 CR1 O3 177.44(8) . . . yes
O1 CR1 N1 90.58(8) . . . yes
O1 CR1 N2 93.00(8) . . . yes
O1 CR1 N3 86.64(8) . . . yes
O2 CR1 O3 85.16(7) . . . yes
O2 CR1 N1 102.35(9) . . . yes
O2 CR1 N2 174.46(8) . . . yes
O2 CR1 N3 101.75(8) . . . yes
O3 CR1 N1 90.98(8) . . . yes
O3 CR1 N2 89.31(8) . . . yes
O3 CR1 N3 92.76(8) . . . yes
N1 CR1 N2 78.12(9) . . . yes
N1 CR1 N3 155.84(9) . . . yes
N2 CR1 N3 78.07(9) . . . yes
O4 CL1 O5 108.7(2) . . . yes
O4 CL1 O6 108.6(2) . . . yes
O4 CL1 O7 109.3(2) . . . yes
O5 CL1 O6 111.1(2) . . . yes
O5 CL1 O7 108.8(2) . . . yes
O6 CL1 O7 110.4(2) . . . yes
CR1 O2 C1 112.9(2) . . . yes
CR1 O3 C2 110.6(1) . . . yes
CR1 N1 C15 126.0(2) . . . yes
CR1 N1 C19 114.9(2) . . . yes
C15 N1 C19 119.1(2) . . . yes
CR1 N2 C20 119.0(2) . . . yes
CR1 N2 C24 118.6(2) . . . yes
C20 N2 C24 122.2(2) . . . yes
CR1 N3 C25 115.1(2) . . . yes
CR1 N3 C29 125.6(2) . . . yes
C25 N3 C29 119.3(2) . . . yes
O2 C1 C2 115.2(2) . . . yes
O2 C1 C6 125.3(2) . . . yes
C2 C1 C6 119.5(2) . . . yes
O3 C2 C1 115.9(2) . . . yes
O3 C2 C3 122.0(2) . . . yes
C1 C2 C3 122.1(2) . . . yes
C2 C3 C4 119.8(2) . . . yes
C3 C4 C5 117.5(2) . . . yes
C3 C4 C7 119.5(2) . . . yes
C5 C4 C7 123.1(2) . . . yes
C4 C5 C6 124.0(2) . . . yes
C1 C6 C5 117.1(2) . . . yes
C1 C6 C11 121.1(2) . . . yes
C5 C6 C11 121.7(2) . . . yes
C4 C7 C8 110.7(2) . . . yes
C4 C7 C9 107.9(2) . . . yes
C4 C7 C10 112.6(2) . . . yes
C8 C7 C9 109.1(3) . . . yes
C8 C7 C10 108.0(3) . . . yes
C9 C7 C10 108.5(3) . . . yes
C6 C11 C12 112.7(2) . . . yes
C6 C11 C13 109.4(2) . . . yes
C6 C11 C14 109.1(2) . . . yes
C12 C11 C13 108.5(3) . . . yes
C12 C11 C14 106.8(2) . . . yes
C13 C11 C14 110.3(3) . . . yes
N1 C15 C16 122.0(3) . . . yes
C15 C16 C17 119.5(3) . . . yes
C16 C17 C18 119.1(3) . . . yes
C17 C18 C19 119.0(3) . . . yes
N1 C19 C18 121.3(3) . . . yes
N1 C19 C20 114.9(2) . . . yes
C18 C19 C20 123.8(3) . . . yes
N2 C20 C19 112.8(2) . . . yes
N2 C20 C21 120.4(3) . . . yes
C19 C20 C21 126.8(3) . . . yes
C20 C21 C22 118.2(3) . . . yes
C21 C22 C23 121.0(3) . . . yes
C22 C23 C24 118.5(3) . . . yes
N2 C24 C23 119.7(3) . . . yes
N2 C24 C25 113.3(2) . . . yes
C23 C24 C25 127.0(2) . . . yes
N3 C25 C24 114.8(2) . . . yes
N3 C25 C26 121.4(3) . . . yes
C24 C25 C26 123.8(3) . . . yes
C25 C26 C27 119.0(3) . . . yes
C26 C27 C28 119.5(3) . . . yes
C27 C28 C29 118.7(3) . . . yes
N3 C29 C28 122.1(3) . . . yes
O8 C30 C31 115.4(2) . . . yes
O8 C30 C35 123.6(2) . . . yes
C31 C30 C35 121.0(2) . . . yes
O9 C31 C30 116.8(2) . . . yes
O9 C31 C32 122.2(2) . . . yes
C30 C31 C32 121.0(2) . . . yes
C31 C32 C33 116.5(2) . . . yes
C31 C32 C36 121.0(2) . . . yes
C33 C32 C36 122.5(2) . . . yes
C32 C33 C34 123.7(2) . . . yes
C33 C34 C35 118.2(2) . . . yes
C33 C34 C40 120.1(2) . . . yes
C35 C34 C40 121.6(2) . . . yes
C30 C35 C34 119.6(2) . . . yes
C32 C36 C37 109.2(2) . . . yes
C32 C36 C38 111.9(2) . . . yes
C32 C36 C39 110.5(2) . . . yes
C37 C36 C38 107.5(3) . . . yes
C37 C36 C39 109.9(3) . . . yes
C38 C36 C39 107.7(3) . . . yes
C34 C40 C41 110.5(3) . . . yes
C34 C40 C42 110.8(3) . . . yes
C34 C40 C43 112.7(3) . . . yes
C41 C40 C42 106.2(4) . . . yes
C41 C40 C43 110.0(4) . . . yes
C42 C40 C43 106.3(4) . . . yes

loop_
_geom_bond_atom_site_label_1
_geom_bond_atom_site_label_2
_geom_bond_distance
_geom_bond_site_symmetry_1
_geom_bond_site_symmetry_2
_geom_bond_publ_flag
CR1 O1 2.032(2) . . yes
CR1 O2 1.898(2) . . yes
CR1 O3 1.933(2) . . yes
CR1 N1 2.080(2) . . yes
CR1 N2 2.013(2) . . yes
CR1 N3 2.080(2) . . yes
CL1 O4 1.439(3) . . yes
CL1 O5 1.421(3) . . yes
CL1 O6 1.422(3) . . yes
CL1 O7 1.428(2) . . yes
O2 C1 1.361(3) . . yes
O3 C2 1.377(3) . . yes
O8 C30 1.379(3) . . yes
O9 C31 1.387(3) . . yes
O10 C44 1.425(6) . . yes
N1 C15 1.339(3) . . yes
N1 C19 1.359(4) . . yes
N2 C20 1.343(3) . . yes
N2 C24 1.350(3) . . yes
N3 C25 1.359(3) . . yes
N3 C29 1.334(4) . . yes
C1 C2 1.410(4) . . yes
C1 C6 1.397(4) . . yes
C2 C3 1.381(4) . . yes
C3 C4 1.403(4) . . yes
C4 C5 1.397(4) . . yes
C4 C7 1.533(4) . . yes
C5 C6 1.407(4) . . yes
C6 C11 1.533(4) . . yes
C7 C8 1.527(4) . . yes
C7 C9 1.534(4) . . yes
C7 C10 1.522(4) . . yes
C11 C12 1.539(4) . . yes
C11 C13 1.534(4) . . yes
C11 C14 1.544(4) . . yes
C15 C16 1.386(4) . . yes
C16 C17 1.376(5) . . yes
C17 C18 1.390(4) . . yes
C18 C19 1.390(4) . . yes
C19 C20 1.488(4) . . yes
C20 C21 1.392(4) . . yes
C21 C22 1.387(4) . . yes
C22 C23 1.386(4) . . yes
C23 C24 1.396(4) . . yes
C24 C25 1.475(4) . . yes
C25 C26 1.386(4) . . yes
C26 C27 1.388(4) . . yes
C27 C28 1.382(5) . . yes
C28 C29 1.393(4) . . yes
C30 C31 1.394(4) . . yes
C30 C35 1.393(4) . . yes
C31 C32 1.395(4) . . yes
C32 C33 1.399(4) . . yes
C32 C36 1.542(4) . . yes
C33 C34 1.397(4) . . yes
C34 C35 1.389(4) . . yes
C34 C40 1.531(4) . . yes
C36 C37 1.539(5) . . yes
C36 C38 1.533(4) . . yes
C36 C39 1.528(4) . . yes
C40 C41 1.510(5) . . yes
C40 C42 1.524(5) . . yes
C40 C43 1.512(5) . . yes

loop_
_geom_contact_atom_site_label_1
_geom_contact_atom_site_label_2
_geom_contact_distance
_geom_contact_site_symmetry_1
_geom_contact_site_symmetry_2
_geom_contact_publ_flag
CL1 O1 3.597(2) . . ?
O1 O10 2.589(4) . . ?
O1 O4 2.838(3) . . ?
O1 O6 3.168(4) . . ?
O1 C44 3.326(5) . . ?
O1 C18 3.468(4) . 4_455 ?
O2 O10 3.435(3) . . ?
O3 O8 2.624(3) . . ?
O3 C26 3.383(3) . 4_555 ?
O3 C30 3.462(3) . . ?
O3 C35 3.542(3) . . ?
O3 C23 3.562(4) . 4_555 ?
O4 C16 3.452(4) . 3_656 ?
O4 C15 3.505(4) . . ?
O4 C44 3.518(5) . . ?
O4 C21 3.584(4) . 2_546 ?
O5 C15 3.322(4) . 3_656 ?
O5 C16 3.374(4) . 3_656 ?
O5 C16 3.406(4) . . ?
O5 C13 3.570(4) . 3_656 ?
O6 N1 3.412(4) . . ?
O6 C19 3.460(4) . . ?
O6 C17 3.514(4) . 4_455 ?
O7 O10 2.772(4) . 3_556 ?
O7 C22 3.417(4) . 2_546 ?
O7 C21 3.425(4) . 2_546 ?
O7 C44 3.583(7) . 3_556 ?
O8 C25 2.999(3) . . ?
O8 C24 3.141(3) . . ?
O8 N3 3.225(3) . . ?
O8 C39 3.325(4) . 4_555 ?
O8 C27 3.410(4) . 4_555 ?
O8 C26 3.455(3) . 4_555 ?
O8 N2 3.472(3) . . ?
O8 C2 3.485(3) . . ?
O8 C26 3.517(3) . . ?
O9 C26 3.527(4) . . ?
O9 C8 3.570(4) . 4_455 ?
O10 C29 3.407(4) . . ?
N1 C23 3.590(4) . 4_555 ?
N3 C30 3.457(3) . . ?
N3 C35 3.592(3) . . ?
C2 C35 3.571(4) . . ?
C3 C23 3.597(4) . 4_555 ?
C9 C28 3.599(5) . 1_655 ?
C15 C23 3.520(4) . 4_555 ?
C15 C22 3.579(4) . 4_555 ?
C16 C22 3.401(4) . 4_555 ?
C18 C24 3.468(4) . 4_555 ?
C18 C44 3.567(6) . 2_556 ?
C20 C26 3.517(4) . 4_555 ?
C25 C30 3.361(4) . . ?
C26 C30 3.457(4) . . ?
C26 C31 3.464(4) . . ?
C27 C31 3.590(4) . . ?
C28 C35 3.544(4) . . ?
C29 C35 3.362(4) . . ?
C30 C39 3.307(4) . 4_555 ?
C31 C39 3.536(4) . 4_555 ?
